data_7001215
loop_
_publ_author_name
'Au, Richard H. W.'
'Jennings, Michael C.'
'Puddephatt, Richard J.'

_publ_section_title
;
 Supramolecular organoplatinum(iv) chemistry: a nanotube structure
 supported by hydrogen bonds
;
_journal_issue 18
_journal_name_full 'Dalton Transactions'
_journal_page_first 3519
_journal_page_last 3525
_journal_paper_doi 10.1039/b900855a
_journal_year 2009
_chemical_formula_moiety 'C32 H46 Br N3 O Pt'
_chemical_formula_sum 'C32 H46 Br N3 O Pt'
_chemical_formula_weight 763.72
_space_group_IT_number 14
_symmetry_cell_setting monoclinic
_symmetry_Int_Tables_number 14
_symmetry_space_group_name_Hall '-P 2ybc'
_symmetry_space_group_name_H-M 'P 1 21/c 1'
_atom_sites_solution_hydrogens geom
_atom_sites_solution_primary direct
_atom_sites_solution_secondary difmap
_audit_creation_method SHELXL-97
_cell_angle_alpha 90.00
_cell_angle_beta 92.691(2)
_cell_angle_gamma 90.00
_cell_formula_units_Z 4
_cell_length_a 20.9830(8)
_cell_length_b 14.4635(5)
_cell_length_c 10.5574(5)
_cell_measurement_reflns_used 39603
_cell_measurement_temperature 150(2)
_cell_measurement_theta_max 25.03
_cell_measurement_theta_min 1.70
_cell_volume 3200.5(2)
_computing_cell_refinement 'DENZO-SMN (Otwinowski & Minor, 1997)'
_computing_data_collection 'COLLECT (Nonius, 1997-2001)'
_computing_data_reduction DENZO-SMN
_computing_molecular_graphics 'SHELXTL/PC (Sheldrick, 2001)'
_computing_publication_material SHELXTL/PC
_computing_structure_refinement 'SHELXL-97 (Sheldrick, 1997)'
_computing_structure_solution 'SHELXS-97 (Sheldrick, 1997)'
_diffrn_ambient_temperature 150(2)
_diffrn_measured_fraction_theta_full 0.992
_diffrn_measured_fraction_theta_max 0.992
_diffrn_measurement_device_type 'Nonius Kappa-CCD'
_diffrn_measurement_method '\f scans, and \w scans with \k offsets'
_diffrn_radiation_monochromator graphite
_diffrn_radiation_type MoK\a
_diffrn_radiation_wavelength 0.71073
_diffrn_reflns_av_R_equivalents 0.107
_diffrn_reflns_av_sigmaI/netI 0.0905
_diffrn_reflns_limit_h_max 24
_diffrn_reflns_limit_h_min -24
_diffrn_reflns_limit_k_max 16
_diffrn_reflns_limit_k_min -17
_diffrn_reflns_limit_l_max 12
_diffrn_reflns_limit_l_min -12
_diffrn_reflns_number 23321
_diffrn_reflns_theta_full 25.03
_diffrn_reflns_theta_max 25.03
_diffrn_reflns_theta_min 2.61
_diffrn_source 'fine-focus sealed tube'
_diffrn_standards_number 0
_exptl_absorpt_coefficient_mu 5.660
_exptl_absorpt_correction_T_max 0.4839
_exptl_absorpt_correction_T_min 0.1971
_exptl_absorpt_correction_type multi-scan
_exptl_absorpt_process_details 'DENZO-SMN (Otwinowski & Minor, 1997)'
_exptl_crystal_colour colourless
_exptl_crystal_density_diffrn 1.585
_exptl_crystal_density_method 'not measured'
_exptl_crystal_description shoebox
_exptl_crystal_F_000 1520
_exptl_crystal_size_max 0.43
_exptl_crystal_size_mid 0.20
_exptl_crystal_size_min 0.15
_refine_diff_density_max 2.153
_refine_diff_density_min -2.353
_refine_diff_density_rms 0.217
_refine_ls_extinction_method none
_refine_ls_goodness_of_fit_ref 1.053
_refine_ls_hydrogen_treatment constr
_refine_ls_matrix_type full
_refine_ls_number_parameters 343
_refine_ls_number_reflns 5616
_refine_ls_number_restraints 0
_refine_ls_restrained_S_all 1.053
_refine_ls_R_factor_all 0.0959
_refine_ls_R_factor_gt 0.0618
_refine_ls_shift/su_max 0.001
_refine_ls_shift/su_mean 0.000
_refine_ls_structure_factor_coef Fsqd
_refine_ls_weighting_details 'calc w=1/[\s^2^(Fo^2^)+(0.0769P)^2^+40.7204P] where P=(Fo^2^+2Fc^2^)/3'
_refine_ls_weighting_scheme calc
_refine_ls_wR_factor_gt 0.1626
_refine_ls_wR_factor_ref 0.1810
_reflns_number_gt 4035
_reflns_number_total 5616
_reflns_threshold_expression I>2\s(I)
_cod_data_source_file b900855a.txt
_cod_data_source_block complex_3
_cod_original_sg_symbol_H-M 'P 21/c'
_cod_database_code 7001215

loop_
_symmetry_equiv_pos_as_xyz
'x, y, z'
'-x, y+1/2, -z+1/2'
'-x, -y, -z'
'x, -y-1/2, z-1/2'

loop_
_atom_site_label
_atom_site_type_symbol
_atom_site_fract_x
_atom_site_fract_y
_atom_site_fract_z
_atom_site_U_iso_or_equiv
_atom_site_adp_type
_atom_site_occupancy
_atom_site_symmetry_multiplicity
_atom_site_calc_flag
_atom_site_refinement_flags
_atom_site_disorder_assembly
_atom_site_disorder_group
Pt Pt 0.24886(2) 0.11850(3) 0.15589(5) 0.03094(19) Uani 1 1 d . . .
Br Br 0.33690(6) 0.08913(9) 0.33052(13) 0.0421(3) Uani 1 1 d . . .
C1 C 0.1822(6) 0.1137(9) 0.2879(12) 0.040(3) Uani 1 1 d . . .
H1A H 0.1398 0.1234 0.2469 0.060 Uiso 1 1 calc R . .
H1B H 0.1908 0.1622 0.3512 0.060 Uiso 1 1 calc R . .
H1C H 0.1836 0.0531 0.3295 0.060 Uiso 1 1 calc R . .
C2 C 0.2493(7) 0.2588(9) 0.1845(15) 0.049(4) Uani 1 1 d . . .
H2A H 0.2178 0.2879 0.1257 0.074 Uiso 1 1 calc R . .
H2B H 0.2918 0.2834 0.1696 0.074 Uiso 1 1 calc R . .
H2C H 0.2385 0.2721 0.2719 0.074 Uiso 1 1 calc R . .
N11 N 0.3213(4) 0.1125(6) 0.0205(9) 0.031(2) Uani 1 1 d . . .
C12 C 0.3529(6) 0.1852(9) -0.0281(12) 0.039(3) Uani 1 1 d . . .
H12A H 0.3411 0.2458 -0.0036 0.047 Uiso 1 1 calc R . .
C13 C 0.4001(6) 0.1762(9) -0.1090(13) 0.042(3) Uani 1 1 d . . .
H13A H 0.4201 0.2298 -0.1406 0.050 Uiso 1 1 calc R . .
C14 C 0.4197(5) 0.0898(9) -0.1468(12) 0.034(3) Uani 1 1 d . . .
C15 C 0.3880(5) 0.0142(9) -0.0978(11) 0.034(3) Uani 1 1 d . . .
H15A H 0.3997 -0.0466 -0.1215 0.040 Uiso 1 1 calc R . .
C16 C 0.3393(5) 0.0268(7) -0.0147(11) 0.026(3) Uani 1 1 d . . .
C17 C 0.3036(5) -0.0505(8) 0.0384(11) 0.027(3) Uani 1 1 d . . .
C18 C 0.3144(6) -0.1436(9) 0.0090(12) 0.035(3) Uani 1 1 d . . .
H18A H 0.3485 -0.1592 -0.0431 0.042 Uiso 1 1 calc R . .
C19 C 0.2769(5) -0.2122(8) 0.0534(11) 0.029(3) Uani 1 1 d . . .
C20 C 0.2271(5) -0.1861(9) 0.1280(11) 0.033(3) Uani 1 1 d . . .
H20A H 0.1990 -0.2314 0.1590 0.039 Uiso 1 1 calc R . .
C21 C 0.2188(5) -0.0936(8) 0.1567(11) 0.028(3) Uani 1 1 d . . .
H21A H 0.1853 -0.0767 0.2096 0.034 Uiso 1 1 calc R . .
N22 N 0.2562(4) -0.0271(7) 0.1128(9) 0.029(2) Uani 1 1 d . . .
C23 C 0.4740(6) 0.0795(9) -0.2397(13) 0.039(3) Uani 1 1 d . . .
C24 C 0.4553(8) 0.1282(14) -0.3644(14) 0.075(6) Uani 1 1 d . . .
H24A H 0.4168 0.0995 -0.4027 0.113 Uiso 1 1 calc R . .
H24B H 0.4902 0.1227 -0.4225 0.113 Uiso 1 1 calc R . .
H24C H 0.4471 0.1937 -0.3479 0.113 Uiso 1 1 calc R . .
C25 C 0.4888(8) -0.0226(12) -0.2652(18) 0.073(5) Uani 1 1 d . . .
H25A H 0.5006 -0.0536 -0.1849 0.110 Uiso 1 1 calc R . .
H25B H 0.5241 -0.0269 -0.3222 0.110 Uiso 1 1 calc R . .
H25C H 0.4509 -0.0526 -0.3045 0.110 Uiso 1 1 calc R . .
C26 C 0.5341(6) 0.1239(12) -0.1803(14) 0.057(4) Uani 1 1 d . . .
H26A H 0.5459 0.0928 -0.1000 0.085 Uiso 1 1 calc R . .
H26B H 0.5261 0.1895 -0.1644 0.085 Uiso 1 1 calc R . .
H26C H 0.5690 0.1177 -0.2382 0.085 Uiso 1 1 calc R . .
C27 C 0.2890(6) -0.3147(8) 0.0287(11) 0.031(3) Uani 1 1 d . . .
C28 C 0.3388(6) -0.3294(8) -0.0703(13) 0.043(3) Uani 1 1 d . . .
H28A H 0.3794 -0.3017 -0.0402 0.064 Uiso 1 1 calc R . .
H28B H 0.3242 -0.3001 -0.1502 0.064 Uiso 1 1 calc R . .
H28C H 0.3448 -0.3958 -0.0840 0.064 Uiso 1 1 calc R . .
C29 C 0.2267(6) -0.3596(9) -0.0232(13) 0.044(3) Uani 1 1 d . . .
H29A H 0.2127 -0.3294 -0.1028 0.066 Uiso 1 1 calc R . .
H29B H 0.1937 -0.3524 0.0388 0.066 Uiso 1 1 calc R . .
H29C H 0.2339 -0.4255 -0.0386 0.066 Uiso 1 1 calc R . .
C30 C 0.3098(7) -0.3628(9) 0.1513(13) 0.045(3) Uani 1 1 d . . .
H30A H 0.3496 -0.3352 0.1855 0.068 Uiso 1 1 calc R . .
H30B H 0.3166 -0.4287 0.1349 0.068 Uiso 1 1 calc R . .
H30C H 0.2766 -0.3556 0.2129 0.068 Uiso 1 1 calc R . .
C31 C 0.1778(6) 0.1460(9) 0.0136(12) 0.035(3) Uani 1 1 d . . .
H31A H 0.1438 0.1840 0.0493 0.042 Uiso 1 1 calc R . .
H31B H 0.1965 0.1815 -0.0557 0.042 Uiso 1 1 calc R . .
C32 C 0.1503(6) 0.0594(9) -0.0373(13) 0.039(3) Uani 1 1 d . . .
C33 C 0.1741(6) 0.0145(8) -0.1411(12) 0.034(3) Uani 1 1 d . . .
H33A H 0.2087 0.0415 -0.1825 0.040 Uiso 1 1 calc R . .
C34 C 0.1493(5) -0.0676(10) -0.1861(13) 0.042(3) Uani 1 1 d . . .
H34A H 0.1668 -0.0958 -0.2580 0.050 Uiso 1 1 calc R . .
C35 C 0.0989(6) -0.1103(9) -0.1279(11) 0.034(3) Uani 1 1 d . . .
C36 C 0.0725(5) -0.0651(9) -0.0256(12) 0.035(3) Uani 1 1 d . . .
H36A H 0.0372 -0.0915 0.0147 0.042 Uiso 1 1 calc R . .
C37 C 0.0978(5) 0.0179(9) 0.0164(11) 0.034(3) Uani 1 1 d . . .
H37A H 0.0788 0.0483 0.0849 0.041 Uiso 1 1 calc R . .
C38 C 0.0733(5) -0.1998(8) -0.1808(13) 0.036(3) Uani 1 1 d . . .
O39 O 0.0825(4) -0.2227(6) -0.2903(9) 0.042(2) Uani 1 1 d . . .
N40 N 0.0410(5) -0.2535(7) -0.1001(10) 0.037(2) Uani 1 1 d . . .
H40A H 0.0402 -0.2345 -0.0210 0.044 Uiso 1 1 calc R . .
C41 C 0.0074(6) -0.3401(9) -0.1316(13) 0.039(3) Uani 1 1 d . . .
C42 C 0.0552(7) -0.4138(10) -0.1669(14) 0.049(4) Uani 1 1 d . . .
H42A H 0.0766 -0.3943 -0.2430 0.074 Uiso 1 1 calc R . .
H42B H 0.0328 -0.4723 -0.1838 0.074 Uiso 1 1 calc R . .
H42C H 0.0869 -0.4221 -0.0967 0.074 Uiso 1 1 calc R . .
C43 C -0.0271(7) -0.3680(10) -0.0140(14) 0.051(4) Uani 1 1 d . . .
H43A H 0.0042 -0.3793 0.0561 0.077 Uiso 1 1 calc R . .
H43B H -0.0518 -0.4244 -0.0316 0.077 Uiso 1 1 calc R . .
H43C H -0.0560 -0.3182 0.0093 0.077 Uiso 1 1 calc R . .
C44 C -0.0413(6) -0.3233(11) -0.2420(13) 0.049(4) Uani 1 1 d . . .
H44A H -0.0189 -0.3053 -0.3176 0.073 Uiso 1 1 calc R . .
H44B H -0.0706 -0.2738 -0.2194 0.073 Uiso 1 1 calc R . .
H44C H -0.0656 -0.3802 -0.2596 0.073 Uiso 1 1 calc R . .

loop_
_atom_site_aniso_label
_atom_site_aniso_U_11
_atom_site_aniso_U_22
_atom_site_aniso_U_33
_atom_site_aniso_U_23
_atom_site_aniso_U_13
_atom_site_aniso_U_12
Pt 0.0294(3) 0.0280(3) 0.0352(3) -0.0011(2) -0.0009(2) 0.0032(2)
Br 0.0458(7) 0.0346(7) 0.0447(8) -0.0027(6) -0.0114(6) 0.0025(6)
C1 0.040(7) 0.040(7) 0.038(7) -0.016(6) -0.016(6) 0.009(6)
C2 0.051(8) 0.031(7) 0.065(10) 0.000(7) -0.005(7) 0.016(6)
N11 0.027(5) 0.030(6) 0.033(6) 0.006(5) -0.012(4) 0.000(4)
C12 0.038(7) 0.031(7) 0.050(8) -0.003(6) 0.011(6) -0.004(6)
C13 0.038(7) 0.036(7) 0.050(8) 0.003(7) -0.005(6) -0.009(6)
C14 0.025(6) 0.043(8) 0.033(7) 0.007(6) -0.008(5) -0.001(5)
C15 0.024(6) 0.039(7) 0.037(7) -0.005(6) -0.007(5) 0.012(5)
C16 0.020(5) 0.023(6) 0.032(7) 0.002(5) -0.018(5) 0.000(5)
C17 0.015(5) 0.036(7) 0.027(6) -0.001(5) -0.006(5) -0.004(5)
C18 0.026(6) 0.040(7) 0.040(7) -0.006(6) 0.001(5) 0.007(5)
C19 0.030(6) 0.031(6) 0.024(6) -0.003(5) -0.005(5) 0.004(5)
C20 0.023(6) 0.039(7) 0.036(7) 0.001(6) 0.002(5) -0.003(5)
C21 0.028(6) 0.028(6) 0.028(7) 0.002(5) -0.008(5) 0.001(5)
N22 0.021(5) 0.030(5) 0.036(6) 0.000(5) -0.006(4) -0.004(4)
C23 0.031(6) 0.046(8) 0.041(8) 0.005(7) 0.002(6) -0.014(6)
C24 0.057(10) 0.134(18) 0.034(9) 0.007(10) -0.003(7) -0.005(10)
C25 0.049(9) 0.072(11) 0.101(14) -0.026(11) 0.033(9) -0.011(8)
C26 0.032(7) 0.091(12) 0.049(9) 0.012(9) 0.006(7) -0.010(8)
C27 0.036(7) 0.033(7) 0.024(6) -0.004(5) 0.000(5) 0.000(5)
C28 0.054(8) 0.020(6) 0.056(9) -0.011(6) 0.017(7) 0.001(6)
C29 0.051(8) 0.037(7) 0.045(8) -0.008(7) 0.009(7) -0.009(6)
C30 0.053(8) 0.038(7) 0.045(8) 0.001(7) -0.006(7) 0.008(6)
C31 0.030(6) 0.039(7) 0.036(7) 0.013(6) 0.002(5) 0.013(5)
C32 0.034(7) 0.033(7) 0.049(8) 0.016(6) -0.003(6) 0.013(6)
C33 0.032(6) 0.033(7) 0.037(7) 0.004(6) 0.008(6) -0.001(5)
C34 0.027(6) 0.054(9) 0.045(8) 0.000(7) 0.003(6) 0.003(6)
C35 0.032(6) 0.041(7) 0.029(7) 0.001(6) 0.000(5) 0.002(6)
C36 0.022(6) 0.046(8) 0.036(7) -0.004(6) -0.002(5) 0.000(6)
C37 0.032(6) 0.047(8) 0.022(6) 0.007(6) -0.001(5) 0.012(6)
C38 0.019(6) 0.036(7) 0.052(9) -0.005(6) 0.009(6) 0.005(5)
O39 0.033(5) 0.048(6) 0.044(6) -0.007(5) 0.004(4) -0.004(4)
N40 0.036(6) 0.046(6) 0.027(6) 0.002(5) -0.003(5) -0.006(5)
C41 0.034(7) 0.035(7) 0.047(8) -0.007(6) 0.001(6) -0.004(6)
C42 0.049(8) 0.046(8) 0.054(9) -0.004(7) 0.010(7) 0.005(7)
C43 0.050(8) 0.054(9) 0.052(9) -0.008(7) 0.015(7) -0.008(7)
C44 0.039(7) 0.060(9) 0.046(8) -0.003(7) -0.013(6) -0.006(7)

loop_
_atom_type_symbol
_atom_type_description
_atom_type_scat_dispersion_real
_atom_type_scat_dispersion_imag
_atom_type_scat_source
C C 0.0033 0.0016 'International Tables Vol C Tables 4.2.6.8 and 6.1.1.4'
H H 0.0000 0.0000 'International Tables Vol C Tables 4.2.6.8 and 6.1.1.4'
N N 0.0061 0.0033 'International Tables Vol C Tables 4.2.6.8 and 6.1.1.4'
O O 0.0106 0.0060 'International Tables Vol C Tables 4.2.6.8 and 6.1.1.4'
Br Br -0.2901 2.4595 'International Tables Vol C Tables 4.2.6.8 and 6.1.1.4'
Pt Pt -1.7033 8.3905 'International Tables Vol C Tables 4.2.6.8 and 6.1.1.4'

loop_
_geom_angle_atom_site_label_1
_geom_angle_atom_site_label_2
_geom_angle_atom_site_label_3
_geom_angle
_geom_angle_site_symmetry_1
_geom_angle_site_symmetry_3
_geom_angle_publ_flag
C1 Pt C2 86.1(6) . . ?
C1 Pt C31 90.5(5) . . ?
C2 Pt C31 85.2(5) . . ?
C1 Pt N11 175.4(4) . . ?
C2 Pt N11 98.1(5) . . ?
C31 Pt N11 91.9(4) . . ?
C1 Pt N22 99.8(4) . . ?
C2 Pt N22 174.2(5) . . ?
C31 Pt N22 95.1(4) . . ?
N11 Pt N22 76.1(4) . . ?
C1 Pt Br 89.8(3) . . ?
C2 Pt Br 93.4(4) . . ?
C31 Pt Br 178.6(4) . . ?
N11 Pt Br 87.9(2) . . ?
N22 Pt Br 86.2(2) . . ?
Pt C1 H1A 109.5 . . ?
Pt C1 H1B 109.5 . . ?
H1A C1 H1B 109.5 . . ?
Pt C1 H1C 109.5 . . ?
H1A C1 H1C 109.5 . . ?
H1B C1 H1C 109.5 . . ?
Pt C2 H2A 109.5 . . ?
Pt C2 H2B 109.5 . . ?
H2A C2 H2B 109.5 . . ?
Pt C2 H2C 109.5 . . ?
H2A C2 H2C 109.5 . . ?
H2B C2 H2C 109.5 . . ?
C16 N11 C12 117.2(10) . . ?
C16 N11 Pt 116.0(7) . . ?
C12 N11 Pt 126.7(8) . . ?
C13 C12 N11 123.6(12) . . ?
C13 C12 H12A 118.2 . . ?
N11 C12 H12A 118.2 . . ?
C12 C13 C14 120.7(12) . . ?
C12 C13 H13A 119.6 . . ?
C14 C13 H13A 119.6 . . ?
C13 C14 C15 116.7(11) . . ?
C13 C14 C23 120.7(11) . . ?
C15 C14 C23 122.7(11) . . ?
C16 C15 C14 120.7(11) . . ?
C16 C15 H15A 119.7 . . ?
C14 C15 H15A 119.7 . . ?
N11 C16 C15 121.2(10) . . ?
N11 C16 C17 115.9(10) . . ?
C15 C16 C17 123.0(10) . . ?
N22 C17 C18 120.3(10) . . ?
N22 C17 C16 115.9(10) . . ?
C18 C17 C16 123.7(10) . . ?
C19 C18 C17 121.4(11) . . ?
C19 C18 H18A 119.3 . . ?
C17 C18 H18A 119.3 . . ?
C18 C19 C20 117.3(11) . . ?
C18 C19 C27 122.9(10) . . ?
C20 C19 C27 119.8(11) . . ?
C21 C20 C19 119.5(11) . . ?
C21 C20 H20A 120.3 . . ?
C19 C20 H20A 120.3 . . ?
N22 C21 C20 122.5(11) . . ?
N22 C21 H21A 118.8 . . ?
C20 C21 H21A 118.8 . . ?
C21 N22 C17 119.1(10) . . ?
C21 N22 Pt 125.3(8) . . ?
C17 N22 Pt 115.6(7) . . ?
C26 C23 C24 109.5(11) . . ?
C26 C23 C25 107.9(12) . . ?
C24 C23 C25 109.8(14) . . ?
C26 C23 C14 108.6(11) . . ?
C24 C23 C14 109.6(11) . . ?
C25 C23 C14 111.4(11) . . ?
C23 C24 H24A 109.5 . . ?
C23 C24 H24B 109.5 . . ?
H24A C24 H24B 109.5 . . ?
C23 C24 H24C 109.5 . . ?
H24A C24 H24C 109.5 . . ?
H24B C24 H24C 109.5 . . ?
C23 C25 H25A 109.5 . . ?
C23 C25 H25B 109.5 . . ?
H25A C25 H25B 109.5 . . ?
C23 C25 H25C 109.5 . . ?
H25A C25 H25C 109.5 . . ?
H25B C25 H25C 109.5 . . ?
C23 C26 H26A 109.5 . . ?
C23 C26 H26B 109.5 . . ?
H26A C26 H26B 109.5 . . ?
C23 C26 H26C 109.5 . . ?
H26A C26 H26C 109.5 . . ?
H26B C26 H26C 109.5 . . ?
C30 C27 C28 110.0(11) . . ?
C30 C27 C19 110.0(10) . . ?
C28 C27 C19 112.1(10) . . ?
C30 C27 C29 108.5(11) . . ?
C28 C27 C29 107.2(10) . . ?
C19 C27 C29 108.9(10) . . ?
C27 C28 H28A 109.5 . . ?
C27 C28 H28B 109.5 . . ?
H28A C28 H28B 109.5 . . ?
C27 C28 H28C 109.5 . . ?
H28A C28 H28C 109.5 . . ?
H28B C28 H28C 109.5 . . ?
C27 C29 H29A 109.5 . . ?
C27 C29 H29B 109.5 . . ?
H29A C29 H29B 109.5 . . ?
C27 C29 H29C 109.5 . . ?
H29A C29 H29C 109.5 . . ?
H29B C29 H29C 109.5 . . ?
C27 C30 H30A 109.5 . . ?
C27 C30 H30B 109.5 . . ?
H30A C30 H30B 109.5 . . ?
C27 C30 H30C 109.5 . . ?
H30A C30 H30C 109.5 . . ?
H30B C30 H30C 109.5 . . ?
C32 C31 Pt 110.7(8) . . ?
C32 C31 H31A 109.5 . . ?
Pt C31 H31A 109.5 . . ?
C32 C31 H31B 109.5 . . ?
Pt C31 H31B 109.5 . . ?
H31A C31 H31B 108.1 . . ?
C33 C32 C37 116.0(12) . . ?
C33 C32 C31 122.6(11) . . ?
C37 C32 C31 121.4(12) . . ?
C34 C33 C32 122.3(12) . . ?
C34 C33 H33A 118.9 . . ?
C32 C33 H33A 118.9 . . ?
C33 C34 C35 120.9(12) . . ?
C33 C34 H34A 119.5 . . ?
C35 C34 H34A 119.5 . . ?
C34 C35 C36 118.1(12) . . ?
C34 C35 C38 119.0(11) . . ?
C36 C35 C38 122.9(11) . . ?
C37 C36 C35 119.6(11) . . ?
C37 C36 H36A 120.2 . . ?
C35 C36 H36A 120.2 . . ?
C36 C37 C32 122.9(12) . . ?
C36 C37 H37A 118.5 . . ?
C32 C37 H37A 118.5 . . ?
O39 C38 N40 122.8(12) . . ?
O39 C38 C35 121.0(11) . . ?
N40 C38 C35 116.1(11) . . ?
C38 N40 C41 126.5(11) . . ?
C38 N40 H40A 116.8 . . ?
C41 N40 H40A 116.8 . . ?
N40 C41 C43 106.4(11) . . ?
N40 C41 C42 109.7(10) . . ?
C43 C41 C42 111.0(12) . . ?
N40 C41 C44 109.5(11) . . ?
C43 C41 C44 109.7(11) . . ?
C42 C41 C44 110.4(11) . . ?
C41 C42 H42A 109.5 . . ?
C41 C42 H42B 109.5 . . ?
H42A C42 H42B 109.5 . . ?
C41 C42 H42C 109.5 . . ?
H42A C42 H42C 109.5 . . ?
H42B C42 H42C 109.5 . . ?
C41 C43 H43A 109.5 . . ?
C41 C43 H43B 109.5 . . ?
H43A C43 H43B 109.5 . . ?
C41 C43 H43C 109.5 . . ?
H43A C43 H43C 109.5 . . ?
H43B C43 H43C 109.5 . . ?
C41 C44 H44A 109.5 . . ?
C41 C44 H44B 109.5 . . ?
H44A C44 H44B 109.5 . . ?
C41 C44 H44C 109.5 . . ?
H44A C44 H44C 109.5 . . ?
H44B C44 H44C 109.5 . . ?

loop_
_geom_bond_atom_site_label_1
_geom_bond_atom_site_label_2
_geom_bond_distance
_geom_bond_site_symmetry_2
_geom_bond_publ_flag
Pt C1 2.022(13) . ?
Pt C2 2.052(13) . ?
Pt C31 2.103(11) . ?
Pt N11 2.136(10) . ?
Pt N22 2.162(10) . ?
Pt Br 2.5830(14) . ?
C1 H1A 0.9800 . ?
C1 H1B 0.9800 . ?
C1 H1C 0.9800 . ?
C2 H2A 0.9800 . ?
C2 H2B 0.9800 . ?
C2 H2C 0.9800 . ?
N11 C16 1.353(14) . ?
N11 C12 1.358(15) . ?
C12 C13 1.344(17) . ?
C12 H12A 0.9500 . ?
C13 C14 1.380(18) . ?
C13 H13A 0.9500 . ?
C14 C15 1.392(17) . ?
C14 C23 1.545(17) . ?
C15 C16 1.389(16) . ?
C15 H15A 0.9500 . ?
C16 C17 1.472(15) . ?
C17 N22 1.339(14) . ?
C17 C18 1.403(17) . ?
C18 C19 1.363(17) . ?
C18 H18A 0.9500 . ?
C19 C20 1.390(16) . ?
C19 C27 1.529(16) . ?
C20 C21 1.385(16) . ?
C20 H20A 0.9500 . ?
C21 N22 1.337(14) . ?
C21 H21A 0.9500 . ?
C23 C26 1.524(18) . ?
C23 C24 1.53(2) . ?
C23 C25 1.54(2) . ?
C24 H24A 0.9800 . ?
C24 H24B 0.9800 . ?
C24 H24C 0.9800 . ?
C25 H25A 0.9800 . ?
C25 H25B 0.9800 . ?
C25 H25C 0.9800 . ?
C26 H26A 0.9800 . ?
C26 H26B 0.9800 . ?
C26 H26C 0.9800 . ?
C27 C30 1.515(17) . ?
C27 C28 1.526(16) . ?
C27 C29 1.538(17) . ?
C28 H28A 0.9800 . ?
C28 H28B 0.9800 . ?
C28 H28C 0.9800 . ?
C29 H29A 0.9800 . ?
C29 H29B 0.9800 . ?
C29 H29C 0.9800 . ?
C30 H30A 0.9800 . ?
C30 H30B 0.9800 . ?
C30 H30C 0.9800 . ?
C31 C32 1.470(18) . ?
C31 H31A 0.9900 . ?
C31 H31B 0.9900 . ?
C32 C33 1.386(17) . ?
C32 C37 1.397(17) . ?
C33 C34 1.373(18) . ?
C33 H33A 0.9500 . ?
C34 C35 1.392(17) . ?
C34 H34A 0.9500 . ?
C35 C36 1.398(17) . ?
C35 C38 1.499(17) . ?
C36 C37 1.379(17) . ?
C36 H36A 0.9500 . ?
C37 H37A 0.9500 . ?
C38 O39 1.227(15) . ?
C38 N40 1.357(15) . ?
N40 C41 1.468(16) . ?
N40 H40A 0.8800 . ?
C41 C43 1.521(18) . ?
C41 C42 1.521(18) . ?
C41 C44 1.533(18) . ?
C42 H42A 0.9800 . ?
C42 H42B 0.9800 . ?
C42 H42C 0.9800 . ?
C43 H43A 0.9800 . ?
C43 H43B 0.9800 . ?
C43 H43C 0.9800 . ?
C44 H44A 0.9800 . ?
C44 H44B 0.9800 . ?
C44 H44C 0.9800 . ?

loop_
_geom_hbond_atom_site_label_D
_geom_hbond_atom_site_label_H
_geom_hbond_atom_site_label_A
_geom_hbond_distance_DH
_geom_hbond_distance_HA
_geom_hbond_distance_DA
_geom_hbond_angle_DHA
_geom_hbond_site_symmetry_A
N40 H40A O39 0.88 2.63 3.362(14) 141.8 4_556

loop_
_geom_torsion_atom_site_label_1
_geom_torsion_atom_site_label_2
_geom_torsion_atom_site_label_3
_geom_torsion_atom_site_label_4
_geom_torsion
_geom_torsion_site_symmetry_1
_geom_torsion_site_symmetry_2
_geom_torsion_site_symmetry_3
_geom_torsion_site_symmetry_4
_geom_torsion_publ_flag
C1 Pt N11 C16 20(5) . . . . ?
C2 Pt N11 C16 174.3(8) . . . . ?
C31 Pt N11 C16 -100.3(8) . . . . ?
N22 Pt N11 C16 -5.5(7) . . . . ?
Br Pt N11 C16 81.1(7) . . . . ?
C1 Pt N11 C12 -156(5) . . . . ?
C2 Pt N11 C12 -2.1(11) . . . . ?
C31 Pt N11 C12 83.3(10) . . . . ?
N22 Pt N11 C12 178.1(10) . . . . ?
Br Pt N11 C12 -95.2(10) . . . . ?
C16 N11 C12 C13 0.6(18) . . . . ?
Pt N11 C12 C13 176.9(10) . . . . ?
N11 C12 C13 C14 -1(2) . . . . ?
C12 C13 C14 C15 0.6(18) . . . . ?
C12 C13 C14 C23 -180.0(11) . . . . ?
C13 C14 C15 C16 -0.4(17) . . . . ?
C23 C14 C15 C16 -179.8(10) . . . . ?
C12 N11 C16 C15 -0.4(16) . . . . ?
Pt N11 C16 C15 -177.1(8) . . . . ?
C12 N11 C16 C17 -179.3(10) . . . . ?
Pt N11 C16 C17 4.0(12) . . . . ?
C14 C15 C16 N11 0.3(16) . . . . ?
C14 C15 C16 C17 179.1(10) . . . . ?
N11 C16 C17 N22 1.7(14) . . . . ?
C15 C16 C17 N22 -177.2(10) . . . . ?
N11 C16 C17 C18 177.8(10) . . . . ?
C15 C16 C17 C18 -1.0(17) . . . . ?
N22 C17 C18 C19 0.8(18) . . . . ?
C16 C17 C18 C19 -175.2(10) . . . . ?
C17 C18 C19 C20 0.7(17) . . . . ?
C17 C18 C19 C27 -177.0(10) . . . . ?
C18 C19 C20 C21 -1.9(17) . . . . ?
C27 C19 C20 C21 175.9(11) . . . . ?
C19 C20 C21 N22 1.7(18) . . . . ?
C20 C21 N22 C17 -0.1(17) . . . . ?
C20 C21 N22 Pt -178.3(8) . . . . ?
C18 C17 N22 C21 -1.1(16) . . . . ?
C16 C17 N22 C21 175.2(9) . . . . ?
C18 C17 N22 Pt 177.2(8) . . . . ?
C16 C17 N22 Pt -6.5(12) . . . . ?
C1 Pt N22 C21 6.7(10) . . . . ?
C2 Pt N22 C21 -177(4) . . . . ?
C31 Pt N22 C21 -84.7(9) . . . . ?
N11 Pt N22 C21 -175.3(9) . . . . ?
Br Pt N22 C21 95.9(9) . . . . ?
C1 Pt N22 C17 -171.5(8) . . . . ?
C2 Pt N22 C17 5(5) . . . . ?
C31 Pt N22 C17 97.1(8) . . . . ?
N11 Pt N22 C17 6.5(8) . . . . ?
Br Pt N22 C17 -82.3(8) . . . . ?
C13 C14 C23 C26 59.9(15) . . . . ?
C15 C14 C23 C26 -120.7(13) . . . . ?
C13 C14 C23 C24 -59.8(16) . . . . ?
C15 C14 C23 C24 119.7(14) . . . . ?
C13 C14 C23 C25 178.5(13) . . . . ?
C15 C14 C23 C25 -2.0(17) . . . . ?
C18 C19 C27 C30 112.0(13) . . . . ?
C20 C19 C27 C30 -65.7(14) . . . . ?
C18 C19 C27 C28 -10.9(16) . . . . ?
C20 C19 C27 C28 171.5(11) . . . . ?
C18 C19 C27 C29 -129.3(12) . . . . ?
C20 C19 C27 C29 53.0(14) . . . . ?
C1 Pt C31 C32 -86.7(9) . . . . ?
C2 Pt C31 C32 -172.8(9) . . . . ?
N11 Pt C31 C32 89.3(9) . . . . ?
N22 Pt C31 C32 13.1(9) . . . . ?
Br Pt C31 C32 170(13) . . . . ?
Pt C31 C32 C33 -91.2(12) . . . . ?
Pt C31 C32 C37 89.3(12) . . . . ?
C37 C32 C33 C34 -2.3(18) . . . . ?
C31 C32 C33 C34 178.1(12) . . . . ?
C32 C33 C34 C35 -1(2) . . . . ?
C33 C34 C35 C36 2.7(19) . . . . ?
C33 C34 C35 C38 179.8(12) . . . . ?
C34 C35 C36 C37 -1.8(18) . . . . ?
C38 C35 C36 C37 -178.8(11) . . . . ?
C35 C36 C37 C32 -1.2(18) . . . . ?
C33 C32 C37 C36 3.2(17) . . . . ?
C31 C32 C37 C36 -177.2(11) . . . . ?
C34 C35 C38 O39 -20.5(18) . . . . ?
C36 C35 C38 O39 156.5(12) . . . . ?
C34 C35 C38 N40 158.2(11) . . . . ?
C36 C35 C38 N40 -24.8(17) . . . . ?
O39 C38 N40 C41 -6.4(19) . . . . ?
C35 C38 N40 C41 174.9(11) . . . . ?
C38 N40 C41 C43 -173.8(11) . . . . ?
C38 N40 C41 C42 66.0(16) . . . . ?
C38 N40 C41 C44 -55.3(15) . . . . ?
